data_4068702
loop_
_publ_author_name
'Shima, Takanori'
'Sugimura, Yumi'
'Suzuki, Hiroharu'

_publ_section_title
;
 Heterometallic Trinuclear Polyhydrido Complexes Containing Ruthenium and
 a Group 9 Metal, [Cp*3Ru2M(\m3-H)(\m-H)3] (M = Ir or Rh; Cp* =
 \h5-C5Me5): Synthesis, Structure, and Site Selectivity in Reactions with
 Phosphines
;
_journal_issue 3
_journal_name_full Organometallics
_journal_page_first 871
_journal_paper_doi 10.1021/om8010432
_journal_volume 28
_journal_year 2009
_chemical_formula_sum 'C46 H66 Ir O P Ru2'
_chemical_formula_weight 1060.30
_chemical_name_systematic
; 
 ? 
;
_space_group_IT_number 14
_symmetry_cell_setting monoclinic
_symmetry_space_group_name_Hall '-P 2ybc'
_symmetry_space_group_name_H-M 'P 1 21/c 1'
_atom_sites_solution_hydrogens geom
_atom_sites_solution_primary direct
_atom_sites_solution_secondary difmap
_audit_creation_method SHELXL-97
_cell_angle_alpha 90.00
_cell_angle_beta 93.37(3)
_cell_angle_gamma 90.00
_cell_formula_units_Z 4
_cell_length_a 11.841(2)
_cell_length_b 15.500(3)
_cell_length_c 23.891(5)
_cell_measurement_temperature 253(2)
_cell_volume 4377.3(15)
_computing_data_reduction 'teXsan: PROCESS (MSC)'
_computing_molecular_graphics 'ORTEX (P.McArdle, 1995)'
_computing_publication_material 'SHELXL-97/2 (Sheldrick,1997)'
_computing_structure_refinement 'SHELXL-97 (Sheldrick, 1997)'
_computing_structure_solution 'DIRDIF 94 PATTY (Beurskens, 1994)'
_diffrn_ambient_temperature 253(2)
_diffrn_measured_fraction_theta_full 0.995
_diffrn_measured_fraction_theta_max 0.995
_diffrn_measurement_device_type '4-circle diffractometer'
_diffrn_measurement_method 'scintillation counter'
_diffrn_radiation_monochromator graphite
_diffrn_radiation_source 'fine-focus sealed tube'
_diffrn_radiation_type MoK\a
_diffrn_radiation_wavelength 0.71069
_diffrn_reflns_av_R_equivalents 0.0656
_diffrn_reflns_av_sigmaI/netI 0.0163
_diffrn_reflns_limit_h_max 15
_diffrn_reflns_limit_h_min -15
_diffrn_reflns_limit_k_max 20
_diffrn_reflns_limit_k_min 0
_diffrn_reflns_limit_l_max 0
_diffrn_reflns_limit_l_min -31
_diffrn_reflns_number 10262
_diffrn_reflns_theta_full 27.51
_diffrn_reflns_theta_max 27.51
_diffrn_reflns_theta_min 2.63
_exptl_absorpt_coefficient_mu 3.783
_exptl_absorpt_correction_T_max 0.5184
_exptl_absorpt_correction_T_min 0.5184
_exptl_absorpt_correction_type psi-scan
_exptl_crystal_colour black
_exptl_crystal_density_diffrn 1.609
_exptl_crystal_density_method 'not measured'
_exptl_crystal_description block
_exptl_crystal_F_000 2120
_exptl_crystal_size_max 0.20
_exptl_crystal_size_mid 0.20
_exptl_crystal_size_min 0.20
_refine_diff_density_max 1.399
_refine_diff_density_min -2.123
_refine_diff_density_rms 0.154
_refine_ls_extinction_method none
_refine_ls_goodness_of_fit_ref 1.095
_refine_ls_hydrogen_treatment mixed
_refine_ls_matrix_type full
_refine_ls_number_parameters 484
_refine_ls_number_reflns 10021
_refine_ls_number_restraints 2
_refine_ls_restrained_S_all 1.095
_refine_ls_R_factor_all 0.0449
_refine_ls_R_factor_gt 0.0350
_refine_ls_shift/su_max 0.001
_refine_ls_shift/su_mean 0.000
_refine_ls_structure_factor_coef Fsqd
_refine_ls_weighting_details 'calc w=1/[\s^2^(Fo^2^)+(0.0426P)^2^+20.4842P] where P=(Fo^2^+2Fc^2^)/3'
_refine_ls_weighting_scheme calc
_refine_ls_wR_factor_gt 0.0883
_refine_ls_wR_factor_ref 0.1002
_reflns_number_gt 8909
_reflns_number_total 10021
_reflns_threshold_expression >2sigma(I)
_cod_data_source_file om8010432_si_002.cif
_cod_data_source_block Ru2IrPPh2
_cod_depositor_comments
;
The following automatic conversions were performed:

'_symmetry_cell_setting' value 'Monoclinic' changed to 'monoclinic'
according to /home/saulius/struct/CIF-dictionaries/cif_core.dic
dictionary named 'cif_core.dic' version 2.4.2 from
2011-04-26.

'_exptl_absorpt_correction_type' value 'psi scan'
changed to 'psi-scan' according to
/home/saulius/struct/CIF-dictionaries/cif_core.dic dictionary named
'cif_core.dic' version 2.4.2 from 2011-04-26.

Automatic conversion script
Id: cif_fix_values 1715 2011-07-08 13:25:40Z adriana 
;
_cod_original_sg_symbol_H-M P2(1)/c
_cod_database_code 4068702

loop_
_symmetry_equiv_pos_as_xyz
'x, y, z'
'-x, y+1/2, -z+1/2'
'-x, -y, -z'
'x, -y-1/2, z-1/2'

loop_
_atom_site_label
_atom_site_type_symbol
_atom_site_fract_x
_atom_site_fract_y
_atom_site_fract_z
_atom_site_U_iso_or_equiv
_atom_site_adp_type
_atom_site_occupancy
_atom_site_symmetry_multiplicity
_atom_site_calc_flag
_atom_site_refinement_flags
_atom_site_disorder_assembly
_atom_site_disorder_group
Ir1 Ir 0.308358(18) 0.354291(14) 0.111923(9) 0.02653(8) Uani 0.6646(15) 1 d PD A 1
Ir1A Ir 0.15335(2) 0.216465(17) 0.076630(11) 0.02547(10) Uani 0.3354(15) 1 d P A 2
Ru1 Ru 0.15335(2) 0.216465(17) 0.076630(11) 0.02547(10) Uani 0.6646(15) 1 d PD A 1
Ru1A Ru 0.308358(18) 0.354291(14) 0.111923(9) 0.02653(8) Uani 0.3354(15) 1 d P A 2
Ru2 Ru 0.09481(3) 0.33993(2) 0.156051(16) 0.02714(9) Uani 1 1 d D . .
P1 P 0.30682(10) 0.21456(8) 0.13679(5) 0.0271(2) Uani 1 1 d . . .
O1 O 0.7280(17) 0.2873(11) 0.3578(10) 0.291(11) Uani 1 1 d . . .
C1 C 0.4345(4) 0.1521(3) 0.1237(2) 0.0357(11) Uani 1 1 d . A .
C2 C 0.4567(5) 0.1307(4) 0.0694(3) 0.0491(14) Uani 1 1 d . . .
H2 H 0.4044 0.1453 0.0404 0.059 Uiso 1 1 calc R A .
C3 C 0.5557(5) 0.0877(5) 0.0569(3) 0.0615(19) Uani 1 1 d . A .
H3 H 0.5687 0.0740 0.0199 0.074 Uiso 1 1 calc R . .
C4 C 0.6333(6) 0.0658(5) 0.0988(4) 0.065(2) Uani 1 1 d . . .
H4 H 0.6985 0.0360 0.0907 0.078 Uiso 1 1 calc R A .
C5 C 0.6147(6) 0.0881(5) 0.1535(3) 0.065(2) Uani 1 1 d . A .
H5 H 0.6688 0.0752 0.1821 0.078 Uiso 1 1 calc R . .
C6 C 0.5153(5) 0.1297(5) 0.1659(3) 0.0518(15) Uani 1 1 d . . .
H6 H 0.5026 0.1427 0.2030 0.062 Uiso 1 1 calc R A .
C7 C 0.2944(4) 0.1836(3) 0.2095(2) 0.0325(10) Uani 1 1 d . A .
C8 C 0.2447(5) 0.1050(4) 0.2223(2) 0.0431(12) Uani 1 1 d . . .
H8 H 0.2134 0.0707 0.1934 0.052 Uiso 1 1 calc R A .
C9 C 0.2411(6) 0.0771(5) 0.2777(3) 0.0569(17) Uani 1 1 d . A .
H9 H 0.2078 0.0245 0.2856 0.068 Uiso 1 1 calc R . .
C10 C 0.2867(6) 0.1272(5) 0.3202(3) 0.0614(19) Uani 1 1 d . . .
H10 H 0.2849 0.1081 0.3570 0.074 Uiso 1 1 calc R A .
C11 C 0.3348(6) 0.2048(5) 0.3095(2) 0.0554(17) Uani 1 1 d . A .
H11 H 0.3650 0.2386 0.3388 0.066 Uiso 1 1 calc R . .
C12 C 0.3385(5) 0.2331(4) 0.2544(2) 0.0434(13) Uani 1 1 d . . .
H12 H 0.3712 0.2862 0.2473 0.052 Uiso 1 1 calc R A .
C13 C 0.4762(4) 0.4112(4) 0.1267(2) 0.0409(12) Uani 1 1 d . . .
C14 C 0.3946(5) 0.4791(4) 0.1291(2) 0.0409(12) Uani 1 1 d . A .
C15 C 0.3371(5) 0.4867(4) 0.0752(3) 0.0432(13) Uani 1 1 d . . .
C16 C 0.3843(5) 0.4240(4) 0.0395(2) 0.0435(13) Uani 1 1 d . A .
C17 C 0.4713(4) 0.3784(4) 0.0709(2) 0.0413(12) Uani 1 1 d . A .
C18 C 0.5622(6) 0.3881(6) 0.1728(3) 0.068(2) Uani 1 1 d . A .
H18A H 0.5745 0.3268 0.1727 0.102 Uiso 1 1 calc R . .
H18B H 0.5352 0.4053 0.2082 0.102 Uiso 1 1 calc R . .
H18C H 0.6320 0.4172 0.1668 0.102 Uiso 1 1 calc R . .
C19 C 0.3820(7) 0.5378(5) 0.1784(3) 0.069(2) Uani 1 1 d . . .
H19A H 0.3965 0.5059 0.2126 0.103 Uiso 1 1 calc R A .
H19B H 0.3064 0.5604 0.1772 0.103 Uiso 1 1 calc R . .
H19C H 0.4349 0.5845 0.1770 0.103 Uiso 1 1 calc R . .
C20 C 0.2506(7) 0.5531(5) 0.0567(4) 0.075(2) Uani 1 1 d . A .
H20A H 0.2870 0.5996 0.0383 0.112 Uiso 1 1 calc R . .
H20B H 0.2146 0.5749 0.0888 0.112 Uiso 1 1 calc R . .
H20C H 0.1948 0.5273 0.0312 0.112 Uiso 1 1 calc R . .
C21 C 0.3581(7) 0.4143(5) -0.0223(3) 0.067(2) Uani 1 1 d . . .
H21A H 0.2801 0.4283 -0.0311 0.101 Uiso 1 1 calc R A .
H21B H 0.3721 0.3558 -0.0332 0.101 Uiso 1 1 calc R . .
H21C H 0.4053 0.4525 -0.0422 0.101 Uiso 1 1 calc R . .
C22 C 0.5571(6) 0.3183(5) 0.0484(4) 0.068(2) Uani 1 1 d . . .
H22A H 0.6232 0.3503 0.0397 0.102 Uiso 1 1 calc R A .
H22B H 0.5255 0.2907 0.0151 0.102 Uiso 1 1 calc R . .
H22C H 0.5776 0.2753 0.0761 0.102 Uiso 1 1 calc R . .
C23 C 0.1694(5) 0.1620(4) -0.0102(2) 0.0369(11) Uani 1 1 d . . .
C24 C 0.0754(5) 0.2185(4) -0.0117(2) 0.0391(12) Uani 1 1 d . A .
C25 C -0.0054(4) 0.1853(3) 0.0243(2) 0.0360(11) Uani 1 1 d . . .
C26 C 0.0430(4) 0.1089(3) 0.0504(2) 0.0350(11) Uani 1 1 d . A .
C27 C 0.1505(5) 0.0940(3) 0.0285(2) 0.0364(11) Uani 1 1 d . A .
C28 C 0.2613(6) 0.1654(5) -0.0517(3) 0.0565(17) Uani 1 1 d . A .
H28A H 0.2304 0.1487 -0.0881 0.085 Uiso 1 1 calc R . .
H28B H 0.3212 0.1265 -0.0399 0.085 Uiso 1 1 calc R . .
H28C H 0.2906 0.2230 -0.0533 0.085 Uiso 1 1 calc R . .
C29 C 0.0565(7) 0.2951(5) -0.0497(3) 0.0614(18) Uani 1 1 d . . .
H29A H 0.0168 0.2771 -0.0839 0.092 Uiso 1 1 calc R A .
H29B H 0.1282 0.3194 -0.0580 0.092 Uiso 1 1 calc R . .
H29C H 0.0125 0.3376 -0.0315 0.092 Uiso 1 1 calc R . .
C30 C -0.1243(5) 0.2170(5) 0.0283(3) 0.0588(18) Uani 1 1 d . A .
H30A H -0.1240 0.2788 0.0317 0.088 Uiso 1 1 calc R . .
H30B H -0.1562 0.1920 0.0606 0.088 Uiso 1 1 calc R . .
H30C H -0.1688 0.2007 -0.0049 0.088 Uiso 1 1 calc R . .
C31 C -0.0163(6) 0.0482(4) 0.0886(3) 0.0521(15) Uani 1 1 d . . .
H31A H -0.0500 0.0017 0.0669 0.078 Uiso 1 1 calc R A .
H31B H -0.0741 0.0789 0.1068 0.078 Uiso 1 1 calc R . .
H31C H 0.0376 0.0253 0.1163 0.078 Uiso 1 1 calc R . .
C32 C 0.2190(6) 0.0143(4) 0.0385(3) 0.0512(15) Uani 1 1 d . . .
H32A H 0.1957 -0.0286 0.0112 0.077 Uiso 1 1 calc R A .
H32B H 0.2078 -0.0073 0.0754 0.077 Uiso 1 1 calc R . .
H32C H 0.2976 0.0273 0.0353 0.077 Uiso 1 1 calc R . .
C33 C 0.0638(5) 0.4157(5) 0.2294(2) 0.0485(15) Uani 1 1 d . A .
C34 C 0.0106(5) 0.3342(4) 0.2329(2) 0.0443(14) Uani 1 1 d . A .
C35 C -0.0725(4) 0.3266(4) 0.1875(2) 0.0395(12) Uani 1 1 d . A .
C36 C -0.0667(5) 0.4023(4) 0.1541(2) 0.0414(12) Uani 1 1 d . A .
C37 C 0.0169(5) 0.4586(4) 0.1810(3) 0.0454(14) Uani 1 1 d . A .
C38 C 0.1495(7) 0.4529(7) 0.2726(3) 0.092(3) Uani 1 1 d . . .
H38A H 0.1105 0.4826 0.3010 0.138 Uiso 1 1 calc R A .
H38B H 0.1979 0.4927 0.2546 0.138 Uiso 1 1 calc R . .
H38C H 0.1941 0.4071 0.2894 0.138 Uiso 1 1 calc R . .
C39 C 0.0306(7) 0.2698(7) 0.2792(4) 0.090(3) Uani 1 1 d . . .
H39A H 0.1079 0.2732 0.2935 0.136 Uiso 1 1 calc R A .
H39B H 0.0153 0.2128 0.2649 0.136 Uiso 1 1 calc R . .
H39C H -0.0186 0.2821 0.3087 0.136 Uiso 1 1 calc R . .
C40 C -0.1564(6) 0.2538(5) 0.1806(4) 0.070(2) Uani 1 1 d . . .
H40A H -0.2190 0.2646 0.2034 0.104 Uiso 1 1 calc R A .
H40B H -0.1204 0.2006 0.1919 0.104 Uiso 1 1 calc R . .
H40C H -0.1834 0.2498 0.1420 0.104 Uiso 1 1 calc R . .
C41 C -0.1402(6) 0.4257(6) 0.1034(3) 0.067(2) Uani 1 1 d . . .
H41A H -0.1821 0.3759 0.0904 0.101 Uiso 1 1 calc R A .
H41B H -0.0940 0.4458 0.0744 0.101 Uiso 1 1 calc R . .
H41C H -0.1919 0.4704 0.1129 0.101 Uiso 1 1 calc R . .
C42 C 0.0390(8) 0.5497(5) 0.1624(5) 0.090(3) Uani 1 1 d . . .
H42A H -0.0206 0.5867 0.1736 0.135 Uiso 1 1 calc R A .
H42B H 0.0418 0.5511 0.1223 0.135 Uiso 1 1 calc R . .
H42C H 0.1100 0.5692 0.1794 0.135 Uiso 1 1 calc R . .
C50 C 0.640(2) 0.2823(13) 0.3972(8) 0.180(9) Uani 1 1 d . . .
H50A H 0.5999 0.2283 0.3916 0.216 Uiso 1 1 calc R . .
H50B H 0.6751 0.2820 0.4350 0.216 Uiso 1 1 calc R . .
C51 C 0.5681(16) 0.3454(15) 0.3927(8) 0.156(7) Uani 1 1 d . . .
H51A H 0.5767 0.3832 0.4250 0.187 Uiso 1 1 calc R . .
H51B H 0.4912 0.3235 0.3899 0.187 Uiso 1 1 calc R . .
C52 C 0.5928(16) 0.3910(11) 0.3424(8) 0.157(7) Uani 1 1 d . . .
H52A H 0.5309 0.3848 0.3143 0.188 Uiso 1 1 calc R . .
H52B H 0.6037 0.4519 0.3503 0.188 Uiso 1 1 calc R . .
C53 C 0.695(2) 0.3541(13) 0.3226(7) 0.184(9) Uani 1 1 d . . .
H53A H 0.6806 0.3328 0.2846 0.221 Uiso 1 1 calc R . .
H53B H 0.7536 0.3975 0.3224 0.221 Uiso 1 1 calc R . .
H2A H 0.063(7) 0.239(5) 0.132(3) 0.11(3) Uiso 1 1 d D . .
H1A H 0.228(6) 0.380(6) 0.171(3) 0.10(3) Uiso 1 1 d D . .

loop_
_atom_site_aniso_label
_atom_site_aniso_U_11
_atom_site_aniso_U_22
_atom_site_aniso_U_33
_atom_site_aniso_U_23
_atom_site_aniso_U_13
_atom_site_aniso_U_12
Ir1 0.02294(12) 0.02932(12) 0.02780(12) 0.00072(8) 0.00550(8) -0.00408(8)
Ir1A 0.02345(14) 0.02673(15) 0.02649(15) -0.00215(10) 0.00377(9) -0.00037(10)
Ru1 0.02345(14) 0.02673(15) 0.02649(15) -0.00215(10) 0.00377(9) -0.00037(10)
Ru1A 0.02294(12) 0.02932(12) 0.02780(12) 0.00072(8) 0.00550(8) -0.00408(8)
Ru2 0.02320(17) 0.02845(18) 0.03054(19) -0.00230(14) 0.00814(14) 0.00341(13)
P1 0.0239(5) 0.0307(6) 0.0274(6) 0.0015(5) 0.0063(4) 0.0027(4)
O1 0.28(2) 0.210(17) 0.40(3) 0.107(18) 0.15(2) 0.101(16)
C1 0.027(2) 0.031(2) 0.051(3) 0.002(2) 0.011(2) 0.0007(19)
C2 0.033(3) 0.060(4) 0.056(4) -0.014(3) 0.012(2) 0.006(3)
C3 0.040(3) 0.071(5) 0.076(5) -0.027(4) 0.019(3) 0.008(3)
C4 0.038(3) 0.061(4) 0.099(6) -0.015(4) 0.022(4) 0.013(3)
C5 0.042(3) 0.079(5) 0.075(5) 0.014(4) 0.003(3) 0.027(3)
C6 0.037(3) 0.069(4) 0.051(3) 0.014(3) 0.007(3) 0.019(3)
C7 0.023(2) 0.039(3) 0.036(2) 0.002(2) 0.0061(18) 0.0062(19)
C8 0.045(3) 0.046(3) 0.039(3) 0.011(2) 0.007(2) -0.002(2)
C9 0.057(4) 0.062(4) 0.053(4) 0.026(3) 0.020(3) 0.003(3)
C10 0.061(4) 0.092(5) 0.033(3) 0.019(3) 0.012(3) 0.008(4)
C11 0.057(4) 0.085(5) 0.023(3) 0.000(3) -0.001(2) 0.001(3)
C12 0.043(3) 0.056(3) 0.031(3) 0.001(2) 0.006(2) -0.003(3)
C13 0.029(2) 0.055(3) 0.038(3) 0.002(2) 0.001(2) -0.019(2)
C14 0.042(3) 0.042(3) 0.039(3) -0.004(2) 0.006(2) -0.020(2)
C15 0.042(3) 0.039(3) 0.048(3) 0.014(2) 0.006(2) -0.012(2)
C16 0.046(3) 0.050(3) 0.035(3) 0.004(2) 0.012(2) -0.020(3)
C17 0.031(3) 0.049(3) 0.046(3) 0.000(2) 0.016(2) -0.011(2)
C18 0.043(4) 0.102(6) 0.057(4) 0.013(4) -0.008(3) -0.023(4)
C19 0.075(5) 0.063(4) 0.069(5) -0.028(4) 0.020(4) -0.029(4)
C20 0.069(5) 0.052(4) 0.104(6) 0.034(4) 0.016(4) 0.007(4)
C21 0.085(5) 0.084(5) 0.033(3) 0.011(3) 0.005(3) -0.030(4)
C22 0.048(4) 0.068(5) 0.094(6) -0.004(4) 0.044(4) -0.002(3)
C23 0.045(3) 0.040(3) 0.026(2) -0.004(2) 0.002(2) -0.001(2)
C24 0.052(3) 0.038(3) 0.027(2) -0.002(2) -0.003(2) -0.002(2)
C25 0.035(3) 0.034(3) 0.038(3) -0.006(2) -0.007(2) -0.001(2)
C26 0.033(2) 0.036(3) 0.036(3) -0.004(2) 0.000(2) -0.010(2)
C27 0.042(3) 0.035(3) 0.032(2) -0.010(2) 0.001(2) 0.000(2)
C28 0.067(4) 0.069(4) 0.035(3) -0.008(3) 0.017(3) -0.006(3)
C29 0.076(5) 0.061(4) 0.045(3) 0.015(3) -0.015(3) -0.003(4)
C30 0.034(3) 0.067(4) 0.075(5) -0.017(4) -0.009(3) 0.006(3)
C31 0.051(3) 0.052(4) 0.054(4) 0.003(3) 0.003(3) -0.019(3)
C32 0.058(4) 0.035(3) 0.061(4) -0.009(3) 0.004(3) 0.010(3)
C33 0.037(3) 0.071(4) 0.038(3) -0.022(3) 0.010(2) 0.002(3)
C34 0.033(3) 0.068(4) 0.034(3) 0.005(3) 0.019(2) 0.013(3)
C35 0.027(2) 0.041(3) 0.053(3) -0.005(2) 0.018(2) 0.005(2)
C36 0.033(3) 0.046(3) 0.045(3) -0.004(2) 0.010(2) 0.016(2)
C37 0.043(3) 0.033(3) 0.062(4) -0.012(3) 0.024(3) 0.003(2)
C38 0.057(4) 0.151(9) 0.067(5) -0.066(6) 0.008(4) -0.014(5)
C39 0.068(5) 0.131(8) 0.077(5) 0.058(5) 0.042(4) 0.046(5)
C40 0.046(4) 0.064(4) 0.102(6) -0.013(4) 0.035(4) -0.012(3)
C41 0.061(4) 0.089(6) 0.053(4) 0.008(4) 0.005(3) 0.033(4)
C42 0.079(6) 0.036(4) 0.160(9) 0.007(5) 0.058(6) 0.011(4)
C50 0.20(2) 0.169(18) 0.178(18) 0.064(14) 0.087(16) 0.026(16)
C51 0.137(14) 0.21(2) 0.124(13) -0.058(13) 0.036(11) -0.006(13)
C52 0.171(16) 0.142(14) 0.151(15) -0.015(12) -0.049(13) 0.041(12)
C53 0.29(3) 0.162(17) 0.110(11) 0.042(11) 0.064(14) 0.077(17)

loop_
_atom_type_symbol
_atom_type_description
_atom_type_scat_dispersion_real
_atom_type_scat_dispersion_imag
_atom_type_scat_source
C C 0.0033 0.0016 'International Tables Vol C Tables 4.2.6.8 and 6.1.1.4'
H H 0.0000 0.0000 'International Tables Vol C Tables 4.2.6.8 and 6.1.1.4'
P P 0.1023 0.0942 'International Tables Vol C Tables 4.2.6.8 and 6.1.1.4'
Ru Ru -1.2594 0.8363 'International Tables Vol C Tables 4.2.6.8 and 6.1.1.4'
Ir Ir -1.4442 7.9887 'International Tables Vol C Tables 4.2.6.8 and 6.1.1.4'
O O 0.0106 0.0060 'International Tables Vol C Tables 4.2.6.8 and 6.1.1.4'

loop_
_geom_angle_atom_site_label_1
_geom_angle_atom_site_label_2
_geom_angle_atom_site_label_3
_geom_angle
C13 Ir1 C14 38.0(2)
C13 Ir1 P1 111.59(17)
C14 Ir1 P1 143.50(16)
C13 Ir1 C17 37.5(2)
C14 Ir1 C17 62.4(2)
P1 Ir1 C17 107.24(16)
C13 Ir1 C15 62.7(2)
C14 Ir1 C15 37.1(2)
P1 Ir1 C15 168.42(16)
C17 Ir1 C15 61.8(2)
C13 Ir1 C16 62.2(2)
C14 Ir1 C16 61.7(2)
P1 Ir1 C16 132.10(17)
C17 Ir1 C16 36.8(2)
C15 Ir1 C16 36.7(2)
C13 Ir1 Ru2 143.41(15)
C14 Ir1 Ru2 114.56(15)
P1 Ir1 Ru2 78.61(3)
C17 Ir1 Ru2 173.52(16)
C15 Ir1 Ru2 112.13(15)
C16 Ir1 Ru2 136.92(17)
C26 Ir1A C27 37.7(2)
C26 Ir1A C25 37.87(19)
C27 Ir1A C25 62.70(19)
C26 Ir1A P1 128.30(15)
C27 Ir1A P1 107.88(14)
C25 Ir1A P1 165.93(14)
C26 Ir1A C24 62.4(2)
C27 Ir1A C24 62.2(2)
C25 Ir1A C24 36.8(2)
P1 Ir1A C24 150.42(16)
C26 Ir1A C23 62.1(2)
C27 Ir1A C23 37.20(19)
C25 Ir1A C23 61.5(2)
P1 Ir1A C23 118.25(15)
C24 Ir1A C23 36.6(2)
C26 Ir1A Ru2 123.08(14)
C27 Ir1A Ru2 159.35(14)
C25 Ir1A Ru2 106.86(14)
P1 Ir1A Ru2 78.44(3)
C24 Ir1A Ru2 121.27(14)
C23 Ir1A Ru2 155.83(14)
C36 Ru2 C34 65.0(2)
C36 Ru2 C37 39.2(2)
C34 Ru2 C37 64.5(2)
C36 Ru2 C33 65.0(2)
C34 Ru2 C33 38.5(3)
C37 Ru2 C33 38.4(3)
C36 Ru2 C35 38.5(2)
C34 Ru2 C35 38.6(2)
C37 Ru2 C35 64.6(2)
C33 Ru2 C35 64.5(2)
C36 Ru2 Ir1 141.23(16)
C34 Ru2 Ir1 143.20(16)
C37 Ru2 Ir1 116.47(15)
C33 Ru2 Ir1 117.50(16)
C35 Ru2 Ir1 177.99(16)
C36 Ru2 Ir1A 123.25(16)
C34 Ru2 Ir1A 134.13(18)
C37 Ru2 Ir1A 153.35(18)
C33 Ru2 Ir1A 168.23(19)
C35 Ru2 Ir1A 115.81(15)
Ir1 Ru2 Ir1A 62.40(2)
C7 P1 C1 97.9(2)
C7 P1 Ir1 120.66(18)
C1 P1 Ir1 116.33(17)
C7 P1 Ir1A 120.45(16)
C1 P1 Ir1A 122.70(19)
Ir1 P1 Ir1A 80.63(4)
C53 O1 C50 104.3(16)
C2 C1 C6 117.4(5)
C2 C1 P1 119.4(4)
C6 C1 P1 123.1(5)
C1 C2 C3 121.7(6)
C4 C3 C2 120.0(7)
C3 C4 C5 119.7(6)
C4 C5 C6 120.2(7)
C5 C6 C1 121.0(6)
C8 C7 C12 117.1(5)
C8 C7 P1 119.9(4)
C12 C7 P1 122.9(4)
C7 C8 C9 121.0(6)
C10 C9 C8 119.8(6)
C11 C10 C9 121.0(6)
C10 C11 C12 119.5(6)
C11 C12 C7 121.5(6)
C17 C13 C14 108.0(5)
C17 C13 C18 126.2(6)
C14 C13 C18 125.3(6)
C17 C13 Ir1 73.6(3)
C14 C13 Ir1 72.2(3)
C18 C13 Ir1 126.5(4)
C15 C14 C13 108.2(5)
C15 C14 C19 126.4(6)
C13 C14 C19 125.1(6)
C15 C14 Ir1 73.4(3)
C13 C14 Ir1 69.9(3)
C19 C14 Ir1 127.5(4)
C14 C15 C16 107.5(5)
C14 C15 C20 127.2(6)
C16 C15 C20 125.1(6)
C14 C15 Ir1 69.5(3)
C16 C15 Ir1 71.8(3)
C20 C15 Ir1 128.3(4)
C17 C16 C15 108.6(5)
C17 C16 C21 124.7(6)
C15 C16 C21 126.3(6)
C17 C16 Ir1 70.7(3)
C15 C16 Ir1 71.5(3)
C21 C16 Ir1 129.4(4)
C16 C17 C13 107.6(5)
C16 C17 C22 127.2(6)
C13 C17 C22 124.4(6)
C16 C17 Ir1 72.5(3)
C13 C17 Ir1 68.9(3)
C22 C17 Ir1 132.0(4)
C24 C23 C27 108.6(5)
C24 C23 C28 123.9(5)
C27 C23 C28 126.5(5)
C24 C23 Ir1A 71.5(3)
C27 C23 Ir1A 69.9(3)
C28 C23 Ir1A 133.7(4)
C23 C24 C25 108.6(5)
C23 C24 C29 126.3(6)
C25 C24 C29 124.8(6)
C23 C24 Ir1A 71.9(3)
C25 C24 Ir1A 71.4(3)
C29 C24 Ir1A 127.9(4)
C24 C25 C26 107.1(5)
C24 C25 C30 126.0(6)
C26 C25 C30 126.4(5)
C24 C25 Ir1A 71.8(3)
C26 C25 Ir1A 68.8(3)
C30 C25 Ir1A 130.7(4)
C27 C26 C25 108.5(5)
C27 C26 C31 125.3(5)
C25 C26 C31 125.8(5)
C27 C26 Ir1A 72.3(3)
C25 C26 Ir1A 73.3(3)
C31 C26 Ir1A 126.3(4)
C26 C27 C23 107.2(5)
C26 C27 C32 124.5(5)
C23 C27 C32 127.7(5)
C26 C27 Ir1A 70.0(3)
C23 C27 Ir1A 72.9(3)
C32 C27 Ir1A 129.4(4)
C34 C33 C37 108.2(5)
C34 C33 C38 125.5(7)
C37 C33 C38 126.2(7)
C34 C33 Ru2 70.1(3)
C37 C33 Ru2 70.8(3)
C38 C33 Ru2 128.3(4)
C33 C34 C35 108.6(5)
C33 C34 C39 125.9(7)
C35 C34 C39 125.3(7)
C33 C34 Ru2 71.4(3)
C35 C34 Ru2 71.7(3)
C39 C34 Ru2 126.8(4)
C36 C35 C34 107.7(5)
C36 C35 C40 127.6(6)
C34 C35 C40 124.5(6)
C36 C35 Ru2 69.7(3)
C34 C35 Ru2 69.7(3)
C40 C35 Ru2 130.1(4)
C35 C36 C37 107.7(5)
C35 C36 C41 127.5(6)
C37 C36 C41 124.5(6)
C35 C36 Ru2 71.8(3)
C37 C36 Ru2 71.0(3)
C41 C36 Ru2 127.2(4)
C33 C37 C36 107.8(5)
C33 C37 C42 127.8(7)
C36 C37 C42 124.1(7)
C33 C37 Ru2 70.9(3)
C36 C37 Ru2 69.7(3)
C42 C37 Ru2 129.2(4)
C51 C50 O1 113.6(16)
C50 C51 C52 105.9(15)
C53 C52 C51 107.1(14)
O1 C53 C52 108.3(16)

loop_
_geom_bond_atom_site_label_1
_geom_bond_atom_site_label_2
_geom_bond_distance
Ir1 C13 2.185(5)
Ir1 C14 2.215(5)
Ir1 P1 2.2462(13)
Ir1 C17 2.247(5)
Ir1 C15 2.265(5)
Ir1 C16 2.270(5)
Ir1 Ru2 2.8051(8)
Ir1A C26 2.187(5)
Ir1A C27 2.219(5)
Ir1A C25 2.248(5)
Ir1A P1 2.2499(14)
Ir1A C24 2.253(5)
Ir1A C23 2.259(5)
Ir1A Ru2 2.8103(6)
Ru2 C36 2.141(5)
Ru2 C34 2.143(5)
Ru2 C37 2.158(5)
Ru2 C33 2.160(5)
Ru2 C35 2.169(5)
P1 C7 1.817(5)
P1 C1 1.837(5)
O1 C53 1.38(2)
O1 C50 1.44(2)
C1 C2 1.380(8)
C1 C6 1.393(8)
C2 C3 1.397(8)
C3 C4 1.362(11)
C4 C5 1.382(11)
C5 C6 1.389(8)
C7 C8 1.394(8)
C7 C12 1.394(8)
C8 C9 1.395(8)
C9 C10 1.364(11)
C10 C11 1.360(11)
C11 C12 1.390(8)
C13 C17 1.426(8)
C13 C14 1.432(9)
C13 C18 1.497(8)
C14 C15 1.426(8)
C14 C19 1.502(8)
C15 C16 1.428(9)
C15 C20 1.501(9)
C16 C17 1.426(9)
C16 C21 1.499(8)
C17 C22 1.501(9)
C23 C24 1.416(8)
C23 C27 1.428(8)
C23 C28 1.515(8)
C24 C25 1.420(8)
C24 C29 1.504(8)
C25 C26 1.441(8)
C25 C30 1.499(8)
C26 C27 1.423(7)
C26 C31 1.513(8)
C27 C32 1.490(8)
C33 C34 1.417(9)
C33 C37 1.418(9)
C33 C38 1.517(9)
C34 C35 1.426(8)
C34 C39 1.497(9)
C35 C36 1.423(8)
C35 C40 1.507(9)
C36 C37 1.443(8)
C36 C41 1.494(9)
C37 C42 1.507(9)
C50 C51 1.30(2)
C51 C52 1.44(2)
C52 C53 1.44(2)
